data_4506550
loop_
_publ_author_name
'Kim, Dongwook'
'Song, Xiaokai'
'Yoon, Jung Hee'
'Lah, Myoung Soo'

_publ_section_title
;
 3,6-Connected Metal--Organic Frameworks Based on Triscarboxylate as a
 3-Connected Organic Node and a Linear Trinuclear Co3(COO)6Secondary
 Building Unit as a 6-Connected Node
;
_journal_issue 8
_journal_name_full 'Crystal Growth &amp; Design'
_journal_page_first 4186
_journal_paper_doi 10.1021/cg300686n
_journal_volume 12
_journal_year 2012
_chemical_formula_sum 'C62 H48 Co3 N2 O14'
_chemical_formula_weight 1221.81
_chemical_name_systematic
; 
 ? 
;
_space_group_IT_number 154
_symmetry_cell_setting trigonal
_symmetry_space_group_name_Hall 'P 32 2"'
_symmetry_space_group_name_H-M 'P 32 2 1'
_atom_sites_solution_hydrogens geom
_atom_sites_solution_primary direct
_atom_sites_solution_secondary difmap
_audit_creation_method SHELXL-97
_cell_angle_alpha 90.00
_cell_angle_beta 90.00
_cell_angle_gamma 120.00
_cell_formula_units_Z 3
_cell_length_a 25.472(4)
_cell_length_b 25.472(4)
_cell_length_c 13.143(3)
_cell_measurement_reflns_used 8672
_cell_measurement_temperature 173(2)
_cell_measurement_theta_max 25.00
_cell_measurement_theta_min 3.17
_cell_volume 7385(2)
_computing_cell_refinement 'Rigaku Rapid Auto'
_computing_data_collection 'Rigaku Rapid Auto'
_computing_data_reduction 'Rigaku Rapid Auto'
_computing_molecular_graphics 'Diamond 3.1e,ORTEP3'
_computing_publication_material WinGX
_computing_structure_refinement 'Bruker SHELXTL'
_computing_structure_solution 'Bruker SHELXTL'
_diffrn_ambient_temperature 173(2)
_diffrn_measured_fraction_theta_full 0.997
_diffrn_measured_fraction_theta_max 0.997
_diffrn_measurement_device_type 'imaging plate'
_diffrn_measurement_method 'omega scans'
_diffrn_radiation_monochromator graphite
_diffrn_radiation_source 'fine-focus sealed tube'
_diffrn_radiation_type MoK\a
_diffrn_radiation_wavelength 0.71073
_diffrn_reflns_av_R_equivalents 0.0990
_diffrn_reflns_av_sigmaI/netI 0.0406
_diffrn_reflns_limit_h_max 30
_diffrn_reflns_limit_h_min -29
_diffrn_reflns_limit_k_max 30
_diffrn_reflns_limit_k_min -30
_diffrn_reflns_limit_l_max 15
_diffrn_reflns_limit_l_min -15
_diffrn_reflns_number 84810
_diffrn_reflns_theta_full 25.00
_diffrn_reflns_theta_max 25.00
_diffrn_reflns_theta_min 3.17
_exptl_absorpt_coefficient_mu 0.539
_exptl_absorpt_correction_T_max 0.7523
_exptl_absorpt_correction_T_min 0.5836
_exptl_absorpt_correction_type empirical
_exptl_absorpt_process_details 'Rigaku Rapid Auto'
_exptl_crystal_colour 'deep purple'
_exptl_crystal_density_diffrn 0.824
_exptl_crystal_density_method 'not measured'
_exptl_crystal_description block
_exptl_crystal_F_000 1881
_exptl_crystal_size_max 1.12
_exptl_crystal_size_mid 0.84
_exptl_crystal_size_min 0.56
_platon_squeeze_details ' ?'
_refine_diff_density_max 0.660
_refine_diff_density_min -0.451
_refine_diff_density_rms 0.100
_refine_ls_abs_structure_details 'Flack H D (1983), Acta Cryst. A39, 876-881'
_refine_ls_abs_structure_Flack 0.48(2)
_refine_ls_extinction_method none
_refine_ls_goodness_of_fit_ref 1.024
_refine_ls_hydrogen_treatment riding
_refine_ls_matrix_type full
_refine_ls_number_parameters 413
_refine_ls_number_reflns 8672
_refine_ls_number_restraints 88
_refine_ls_restrained_S_all 1.026
_refine_ls_R_factor_all 0.0872
_refine_ls_R_factor_gt 0.0800
_refine_ls_shift/su_max 0.000
_refine_ls_shift/su_mean 0.000
_refine_ls_structure_factor_coef Fsqd
_refine_ls_weighting_details 'calc w=1/[\s^2^(Fo^2^)+(0.1818P)^2^+0.0000P] where P=(Fo^2^+2Fc^2^)/3'
_refine_ls_weighting_scheme calc
_refine_ls_wR_factor_gt 0.2238
_refine_ls_wR_factor_ref 0.2319
_reflns_number_gt 7237
_reflns_number_total 8672
_reflns_threshold_expression >2sigma(I)
_cod_data_source_file cg300686n_si_003.cif
_cod_data_source_block 2
_cod_depositor_comments
;
The following automatic conversions were performed:

'_symmetry_cell_setting' value 'Trigonal' changed to 'trigonal'
according to /home/saulius/struct/CIF-dictionaries/cif_core.dic
dictionary named 'cif_core.dic' version 2.4.2 from 2011-04-26.

Automatic conversion script
Id: cif_fix_values 1891 2012-01-12 08:04:46Z andrius 
;
_cod_original_sg_symbol_H-M P3(2)21
_cod_database_code 4506550

loop_
_symmetry_equiv_pos_as_xyz
'x, y, z'
'-y, x-y, z+2/3'
'-x+y, -x, z+1/3'
'y, x, -z'
'x-y, -y, -z+1/3'
'-x, -x+y, -z+2/3'

loop_
_atom_site_label
_atom_site_type_symbol
_atom_site_fract_x
_atom_site_fract_y
_atom_site_fract_z
_atom_site_U_iso_or_equiv
_atom_site_adp_type
_atom_site_occupancy
_atom_site_symmetry_multiplicity
_atom_site_calc_flag
_atom_site_refinement_flags
_atom_site_disorder_assembly
_atom_site_disorder_group
Co1 Co 0.31524(3) 0.31524(3) 0.0000 0.0554(3) Uani 1 2 d S . .
Co2 Co 0.38910(3) 0.27655(3) 0.19119(6) 0.0626(2) Uani 1 1 d . . .
O1 O 0.3331(2) 0.2762(2) 0.3041(3) 0.0751(11) Uani 1 1 d . . .
O2 O 0.32708(18) 0.31261(16) 0.1574(3) 0.0646(9) Uani 1 1 d . . .
O3 O 0.1074(2) 0.65072(19) 0.2046(4) 0.0791(11) Uani 1 1 d . . .
O4 O 0.06418(17) 0.65468(17) 0.3509(3) 0.0663(9) Uani 1 1 d . . .
O5 O -0.20732(19) 0.13993(18) 0.7640(3) 0.0736(10) Uani 1 1 d . . .
O6 O -0.22292(16) 0.06797(16) 0.6508(3) 0.0629(8) Uani 1 1 d . . .
C1 C 0.3088(3) 0.2989(2) 0.2471(4) 0.0646(13) Uani 1 1 d . . .
C2 C 0.2605(3) 0.3100(3) 0.2888(4) 0.0666(13) Uani 1 1 d . . .
C3 C 0.2299(3) 0.2820(3) 0.3737(5) 0.0766(15) Uani 1 1 d . . .
H3 H 0.2402 0.2560 0.4096 0.092 Uiso 1 1 calc R . .
C4 C 0.1825(3) 0.2907(3) 0.4105(5) 0.0769(16) Uani 1 1 d . . .
H4 H 0.1606 0.2697 0.4696 0.092 Uiso 1 1 calc R . .
C5 C 0.1680(3) 0.3295(3) 0.3607(4) 0.0644(12) Uani 1 1 d . . .
C6 C 0.2025(2) 0.3599(2) 0.2735(4) 0.0625(12) Uani 1 1 d . . .
H6 H 0.1944 0.3879 0.2390 0.075 Uiso 1 1 calc R . .
C7 C 0.2473(2) 0.3500(2) 0.2378(4) 0.0586(11) Uani 1 1 d . . .
H7 H 0.2693 0.3704 0.1784 0.070 Uiso 1 1 calc R . .
C8 C 0.0850(2) 0.6316(2) 0.2931(5) 0.0641(13) Uani 1 1 d . . .
C9 C 0.0844(2) 0.5746(2) 0.3261(5) 0.0637(12) Uani 1 1 d . . .
C10 C 0.1090(3) 0.5481(3) 0.2642(5) 0.0708(14) Uani 1 1 d . . .
H10 H 0.1285 0.5679 0.2027 0.085 Uiso 1 1 calc R . .
C11 C 0.1062(3) 0.4946(3) 0.2889(5) 0.0738(15) Uani 1 1 d . . .
H11 H 0.1223 0.4770 0.2440 0.089 Uiso 1 1 calc R . .
C12 C 0.0792(2) 0.4656(2) 0.3821(5) 0.0650(13) Uani 1 1 d . . .
C13 C 0.0566(3) 0.4930(3) 0.4453(4) 0.0645(13) Uani 1 1 d . . .
H13 H 0.0394 0.4752 0.5091 0.077 Uiso 1 1 calc R . .
C14 C 0.0587(3) 0.5463(3) 0.4164(5) 0.0680(14) Uani 1 1 d . . .
H14 H 0.0420 0.5638 0.4603 0.082 Uiso 1 1 calc R . .
C15 C -0.1940(3) 0.1199(2) 0.6885(4) 0.0619(12) Uani 1 1 d . . .
C16 C -0.1368(2) 0.1660(2) 0.6329(4) 0.0604(12) Uani 1 1 d . . .
C17 C -0.1117(3) 0.2286(3) 0.6591(5) 0.0789(17) Uani 1 1 d . . .
H17 H -0.1301 0.2404 0.7101 0.095 Uiso 1 1 calc R . .
C18 C -0.0613(3) 0.2707(3) 0.6100(6) 0.0792(17) Uani 1 1 d . . .
H18 H -0.0446 0.3119 0.6291 0.095 Uiso 1 1 calc R . .
C19 C -0.0329(3) 0.2567(3) 0.5334(4) 0.0672(13) Uani 1 1 d . . .
C20 C -0.0589(3) 0.1941(2) 0.5087(5) 0.0679(13) Uani 1 1 d . . .
H20 H -0.0412 0.1823 0.4562 0.081 Uiso 1 1 calc R . .
C21 C -0.1096(2) 0.1501(2) 0.5599(4) 0.0612(12) Uani 1 1 d . . .
H21 H -0.1253 0.1085 0.5438 0.073 Uiso 1 1 calc R . .
C22 C 0.1184(3) 0.3382(2) 0.3944(4) 0.0656(13) Uani 1 1 d . . .
C23 C 0.1204(2) 0.3951(2) 0.3769(5) 0.0654(13) Uani 1 1 d . . .
H23 H 0.1549 0.4267 0.3436 0.079 Uiso 1 1 calc R . .
C24 C 0.0740(3) 0.4060(2) 0.4069(4) 0.0627(12) Uani 1 1 d . . .
C25 C 0.0249(3) 0.3608(3) 0.4568(5) 0.0704(14) Uani 1 1 d . . .
H25 H -0.0071 0.3675 0.4774 0.084 Uiso 1 1 calc R . .
C26 C 0.0679(3) 0.2952(3) 0.4454(4) 0.0656(13) Uani 1 1 d . . .
H26 H 0.0650 0.2572 0.4589 0.079 Uiso 1 1 calc R . .
C27 C 0.0208(3) 0.3040(2) 0.4785(4) 0.0662(13) Uani 1 1 d . . .
O7 O 0.4407(2) 0.2447(3) 0.2547(4) 0.0951(14) Uani 1 1 d D . .
N11 N 0.4574(6) 0.1638(6) 0.2685(11) 0.128(5) Uani 0.566(11) 1 d PDU A 1
C281 C 0.4241(6) 0.1913(6) 0.2768(9) 0.099(4) Uani 0.566(11) 1 d PDU A 1
C291 C 0.3623(8) 0.1560(9) 0.3187(16) 0.144(7) Uani 0.566(11) 1 d PDU A 1
H29A H 0.3638 0.1380 0.3838 0.215 Uiso 0.566(11) 1 calc PR A 1
H29B H 0.3367 0.1237 0.2709 0.215 Uiso 0.566(11) 1 calc PR A 1
H29C H 0.3455 0.1827 0.3292 0.215 Uiso 0.566(11) 1 calc PR A 1
C301 C 0.4360(10) 0.1024(8) 0.3009(18) 0.149(7) Uani 0.566(11) 1 d PDU A 1
H30A H 0.4566 0.1027 0.3641 0.224 Uiso 0.566(11) 1 calc PR A 1
H30B H 0.4448 0.0807 0.2480 0.224 Uiso 0.566(11) 1 calc PR A 1
H30C H 0.3922 0.0821 0.3126 0.224 Uiso 0.566(11) 1 calc PR A 1
C311 C 0.5182(8) 0.1935(9) 0.2207(19) 0.139(7) Uani 0.566(11) 1 d PDU A 1
H31A H 0.5266 0.2320 0.1901 0.208 Uiso 0.566(11) 1 calc PR A 1
H31B H 0.5195 0.1670 0.1679 0.208 Uiso 0.566(11) 1 calc PR A 1
H31C H 0.5489 0.2012 0.2726 0.208 Uiso 0.566(11) 1 calc PR A 1
N12 N 0.5123(6) 0.2402(8) 0.3479(13) 0.116(6) Uani 0.434(11) 1 d PDU A 2
C282 C 0.4575(5) 0.2399(7) 0.3352(10) 0.088(5) Uani 0.434(11) 1 d PDU A 2
C292 C 0.4209(16) 0.2347(18) 0.4277(18) 0.186(14) Uani 0.434(11) 1 d PDU A 2
H29D H 0.4110 0.2673 0.4274 0.279 Uiso 0.434(11) 1 calc PR A 2
H29E H 0.4443 0.2380 0.4890 0.279 Uiso 0.434(11) 1 calc PR A 2
H29F H 0.3833 0.1954 0.4273 0.279 Uiso 0.434(11) 1 calc PR A 2
C302 C 0.5350(19) 0.239(2) 0.448(2) 0.26(2) Uani 0.434(11) 1 d PDU A 2
H30D H 0.5738 0.2398 0.4419 0.394 Uiso 0.434(11) 1 calc PR A 2
H30E H 0.5057 0.2017 0.4834 0.394 Uiso 0.434(11) 1 calc PR A 2
H30F H 0.5408 0.2742 0.4871 0.394 Uiso 0.434(11) 1 calc PR A 2
C312 C 0.5467(16) 0.249(2) 0.254(2) 0.203(16) Uani 0.434(11) 1 d PDU A 2
H31D H 0.5352 0.2693 0.2036 0.305 Uiso 0.434(11) 1 calc PR A 2
H31E H 0.5379 0.2092 0.2279 0.305 Uiso 0.434(11) 1 calc PR A 2
H31F H 0.5902 0.2734 0.2688 0.305 Uiso 0.434(11) 1 calc PR A 2

loop_
_atom_site_aniso_label
_atom_site_aniso_U_11
_atom_site_aniso_U_22
_atom_site_aniso_U_33
_atom_site_aniso_U_23
_atom_site_aniso_U_13
_atom_site_aniso_U_12
Co1 0.0506(4) 0.0506(4) 0.0666(5) 0.0010(2) -0.0010(2) 0.0265(4)
Co2 0.0602(4) 0.0623(4) 0.0701(4) 0.0032(3) 0.0003(3) 0.0342(3)
O1 0.086(3) 0.087(3) 0.074(2) 0.004(2) 0.003(2) 0.059(2)
O2 0.071(2) 0.066(2) 0.067(2) 0.0124(16) 0.0118(17) 0.0424(19)
O3 0.084(3) 0.067(2) 0.100(3) 0.019(2) 0.026(2) 0.048(2)
O4 0.065(2) 0.058(2) 0.082(2) -0.0035(17) 0.0021(18) 0.0352(18)
O5 0.073(2) 0.057(2) 0.078(2) -0.0029(19) -0.0029(19) 0.0232(18)
O6 0.0559(18) 0.0515(19) 0.074(2) 0.0000(16) 0.0020(16) 0.0213(16)
C1 0.060(3) 0.064(3) 0.077(3) -0.003(2) -0.006(3) 0.036(2)
C2 0.065(3) 0.065(3) 0.069(3) 0.003(3) -0.003(2) 0.032(3)
C3 0.093(4) 0.087(4) 0.075(3) 0.010(3) 0.010(3) 0.064(4)
C4 0.085(4) 0.077(4) 0.078(4) 0.018(3) 0.020(3) 0.048(3)
C5 0.062(3) 0.064(3) 0.072(3) 0.002(3) 0.004(2) 0.036(2)
C6 0.063(3) 0.055(3) 0.074(3) 0.004(2) 0.003(2) 0.033(2)
C7 0.062(3) 0.049(2) 0.066(3) 0.003(2) -0.002(2) 0.029(2)
C8 0.058(3) 0.054(3) 0.080(3) 0.002(2) 0.002(3) 0.028(2)
C9 0.052(3) 0.052(3) 0.084(3) -0.005(2) 0.000(2) 0.024(2)
C10 0.058(3) 0.071(3) 0.086(4) 0.012(3) 0.014(3) 0.034(3)
C11 0.064(3) 0.069(3) 0.094(4) -0.001(3) 0.014(3) 0.037(3)
C12 0.053(3) 0.053(3) 0.091(4) 0.007(3) 0.008(3) 0.028(2)
C13 0.062(3) 0.067(3) 0.071(3) -0.007(3) 0.001(2) 0.038(3)
C14 0.059(3) 0.056(3) 0.087(4) 0.003(3) 0.010(3) 0.028(2)
C15 0.061(3) 0.052(3) 0.070(3) -0.001(2) -0.001(2) 0.026(2)
C16 0.051(3) 0.049(3) 0.073(3) 0.004(2) 0.001(2) 0.019(2)
C17 0.079(4) 0.061(3) 0.089(4) -0.017(3) 0.013(3) 0.030(3)
C18 0.064(3) 0.055(3) 0.101(4) -0.009(3) 0.016(3) 0.016(3)
C19 0.068(3) 0.064(3) 0.070(3) 0.002(3) 0.002(3) 0.034(3)
C20 0.062(3) 0.051(3) 0.082(3) 0.004(3) 0.007(3) 0.022(2)
C21 0.060(3) 0.052(3) 0.073(3) -0.003(2) -0.005(2) 0.029(2)
C22 0.065(3) 0.054(3) 0.078(3) 0.007(2) -0.001(3) 0.029(2)
C23 0.057(3) 0.053(3) 0.091(4) 0.004(3) 0.013(3) 0.032(2)
C24 0.066(3) 0.052(3) 0.066(3) 0.006(2) 0.003(2) 0.027(2)
C25 0.079(4) 0.071(3) 0.075(3) -0.008(3) -0.002(3) 0.048(3)
C26 0.060(3) 0.058(3) 0.075(3) 0.000(2) -0.003(2) 0.026(2)
C27 0.068(3) 0.050(3) 0.073(3) -0.002(2) 0.007(3) 0.023(2)
O7 0.083(3) 0.096(4) 0.116(4) 0.014(3) 0.001(3) 0.052(3)
N11 0.156(12) 0.128(10) 0.135(10) 0.030(8) 0.014(9) 0.097(9)
C281 0.126(10) 0.109(10) 0.098(8) 0.008(7) 0.005(7) 0.085(9)
C291 0.172(15) 0.107(11) 0.132(12) 0.041(9) 0.031(11) 0.055(10)
C301 0.126(12) 0.152(14) 0.164(14) 0.059(11) 0.025(11) 0.066(11)
C311 0.109(12) 0.112(12) 0.169(16) 0.012(12) 0.045(12) 0.035(10)
N12 0.092(9) 0.167(14) 0.129(11) 0.013(10) -0.006(8) 0.096(10)
C282 0.062(7) 0.112(12) 0.080(9) 0.015(8) 0.005(7) 0.037(8)
C292 0.23(3) 0.22(3) 0.16(2) 0.07(2) 0.02(2) 0.16(2)
C302 0.30(4) 0.30(4) 0.22(3) 0.11(3) 0.03(3) 0.18(3)
C312 0.18(2) 0.22(2) 0.22(2) 0.029(17) -0.021(17) 0.115(18)

loop_
_atom_type_symbol
_atom_type_description
_atom_type_scat_dispersion_real
_atom_type_scat_dispersion_imag
_atom_type_scat_source
C C 0.0033 0.0016 'International Tables Vol C Tables 4.2.6.8 and 6.1.1.4'
H H 0.0000 0.0000 'International Tables Vol C Tables 4.2.6.8 and 6.1.1.4'
N N 0.0061 0.0033 'International Tables Vol C Tables 4.2.6.8 and 6.1.1.4'
O O 0.0106 0.0060 'International Tables Vol C Tables 4.2.6.8 and 6.1.1.4'
Co Co 0.3494 0.9721 'International Tables Vol C Tables 4.2.6.8 and 6.1.1.4'

loop_
_geom_angle_atom_site_label_1
_geom_angle_atom_site_label_2
_geom_angle_atom_site_label_3
_geom_angle
_geom_angle_site_symmetry_1
_geom_angle_site_symmetry_3
O2 Co1 O2 173.6(2) . 4
O2 Co1 O6 91.64(14) . 3_554
O2 Co1 O6 92.86(15) 4 3_554
O2 Co1 O6 92.86(15) . 6
O2 Co1 O6 91.64(14) 4 6
O6 Co1 O6 91.1(2) 3_554 6
O2 Co1 O4 87.94(15) . 5_665
O2 Co1 O4 87.30(15) 4 5_665
O6 Co1 O4 92.31(14) 3_554 5_665
O6 Co1 O4 176.52(15) 6 5_665
O2 Co1 O4 87.30(15) . 2_664
O2 Co1 O4 87.94(15) 4 2_664
O6 Co1 O4 176.51(15) 3_554 2_664
O6 Co1 O4 92.31(14) 6 2_664
O4 Co1 O4 84.3(2) 5_665 2_664
O3 Co2 O5 114.0(2) 5_665 3_554
O3 Co2 O7 96.4(2) 5_665 .
O5 Co2 O7 93.9(2) 3_554 .
O3 Co2 O1 125.7(2) 5_665 .
O5 Co2 O1 112.62(18) 3_554 .
O7 Co2 O1 106.7(2) . .
O3 Co2 O2 89.74(16) 5_665 .
O5 Co2 O2 93.79(16) 3_554 .
O7 Co2 O2 167.26(19) . .
O1 Co2 O2 60.90(14) . .
O3 Co2 C1 109.83(19) 5_665 .
O5 Co2 C1 104.49(18) 3_554 .
O7 Co2 C1 137.5(2) . .
O1 Co2 C1 30.83(18) . .
O2 Co2 C1 30.08(16) . .
C1 O1 Co2 93.8(3) . .
C1 O2 Co1 154.0(4) . .
C1 O2 Co2 86.5(3) . .
Co1 O2 Co2 110.63(16) . .
C8 O3 Co2 122.9(4) . 5_565
C8 O4 Co1 134.0(4) . 3_565
C15 O5 Co2 137.4(4) . 2
C15 O6 Co1 130.6(4) . 2
O2 C1 O1 118.7(5) . .
O2 C1 C2 121.2(5) . .
O1 C1 C2 120.0(5) . .
O2 C1 Co2 63.4(3) . .
O1 C1 Co2 55.3(3) . .
C2 C1 Co2 175.3(4) . .
C3 C2 C7 120.0(5) . .
C3 C2 C1 121.1(5) . .
C7 C2 C1 118.9(5) . .
C2 C3 C4 120.9(6) . .
C5 C4 C3 120.3(5) . .
C4 C5 C6 117.4(5) . .
C4 C5 C22 121.9(5) . .
C6 C5 C22 120.7(5) . .
C7 C6 C5 121.5(5) . .
C6 C7 C2 119.9(5) . .
O4 C8 O3 126.6(5) . .
O4 C8 C9 118.9(5) . .
O3 C8 C9 114.5(5) . .
C14 C9 C10 117.6(5) . .
C14 C9 C8 121.8(5) . .
C10 C9 C8 120.6(5) . .
C11 C10 C9 122.2(6) . .
C10 C11 C12 119.7(5) . .
C13 C12 C11 118.2(5) . .
C13 C12 C24 122.4(5) . .
C11 C12 C24 119.4(5) . .
C12 C13 C14 120.5(6) . .
C9 C14 C13 121.8(5) . .
O5 C15 O6 128.0(5) . .
O5 C15 C16 114.7(5) . .
O6 C15 C16 117.2(5) . .
C21 C16 C17 119.4(5) . .
C21 C16 C15 122.8(5) . .
C17 C16 C15 117.8(5) . .
C18 C17 C16 119.0(5) . .
C17 C18 C19 123.5(6) . .
C18 C19 C20 116.3(5) . .
C18 C19 C27 122.2(5) . .
C20 C19 C27 121.5(5) . .
C21 C20 C19 121.1(5) . .
C16 C21 C20 120.6(5) . .
C26 C22 C23 115.2(5) . .
C26 C22 C5 124.3(5) . .
C23 C22 C5 120.5(5) . .
C24 C23 C22 123.0(5) . .
C25 C24 C23 118.4(5) . .
C25 C24 C12 122.5(5) . .
C23 C24 C12 119.1(5) . .
C24 C25 C27 121.3(5) . .
C22 C26 C27 124.0(5) . .
C26 C27 C25 118.0(5) . .
C26 C27 C19 122.6(5) . .
C25 C27 C19 119.4(5) . .
C282 O7 C281 67.5(9) . .
C282 O7 Co2 138.9(8) . .
C281 O7 Co2 126.7(7) . .
C281 N11 C301 123.1(14) . .
C281 N11 C311 122.6(13) . .
C301 N11 C311 114.3(13) . .
O7 C281 N11 126.3(12) . .
O7 C281 C291 115.6(11) . .
N11 C281 C291 118.1(13) . .
C282 N12 C302 121(2) . .
C282 N12 C312 115.0(17) . .
C302 N12 C312 124(2) . .
O7 C282 N12 121.4(12) . .
O7 C282 C292 120.0(15) . .
N12 C282 C292 118.6(15) . .

loop_
_geom_bond_atom_site_label_1
_geom_bond_atom_site_label_2
_geom_bond_distance
_geom_bond_site_symmetry_2
Co1 O2 2.096(4) .
Co1 O2 2.096(4) 4
Co1 O6 2.121(4) 3_554
Co1 O6 2.121(4) 6
Co1 O4 2.137(4) 5_665
Co1 O4 2.137(4) 2_664
Co2 O3 1.970(4) 5_665
Co2 O5 1.972(4) 3_554
Co2 O7 2.038(5) .
Co2 O1 2.055(4) .
Co2 O2 2.233(4) .
Co2 C1 2.492(6) .
O1 C1 1.280(7) .
O2 C1 1.252(7) .
O3 C8 1.280(7) .
O3 Co2 1.970(4) 5_565
O4 C8 1.230(7) .
O4 Co1 2.137(4) 3_565
O5 C15 1.239(7) .
O5 Co2 1.972(4) 2
O6 C15 1.249(7) .
O6 Co1 2.121(4) 2
C1 C2 1.498(8) .
C2 C3 1.344(9) .
C2 C7 1.393(8) .
C3 C4 1.417(9) .
C4 C5 1.381(9) .
C5 C6 1.417(8) .
C5 C22 1.455(8) .
C6 C7 1.368(8) .
C8 C9 1.508(8) .
C9 C14 1.373(9) .
C9 C10 1.391(8) .
C10 C11 1.367(9) .
C11 C12 1.418(9) .
C12 C13 1.383(8) .
C12 C24 1.494(7) .
C13 C14 1.384(8) .
C15 C16 1.524(8) .
C16 C21 1.359(8) .
C16 C17 1.431(8) .
C17 C18 1.356(9) .
C18 C19 1.386(9) .
C19 C20 1.424(8) .
C19 C27 1.482(8) .
C20 C21 1.390(8) .
C22 C26 1.377(8) .
C22 C23 1.443(8) .
C23 C24 1.399(8) .
C24 C25 1.371(9) .
C25 C27 1.427(8) .
C26 C27 1.396(9) .
O7 C282 1.170(12) .
O7 C281 1.240(12) .
N11 C281 1.347(13) .
N11 C301 1.440(15) .
N11 C311 1.481(15) .
C281 C291 1.474(15) .
N12 C282 1.403(14) .
N12 C302 1.446(17) .
N12 C312 1.462(17) .
C282 C292 1.497(17) .

loop_
_platon_squeeze_void_nr
_platon_squeeze_void_average_x
_platon_squeeze_void_average_y
_platon_squeeze_void_average_z
_platon_squeeze_void_volume
_platon_squeeze_void_count_electrons
1 0.000 0.000 -0.020 1340.7 54.0
2 0.010 0.499 -0.053 2211.5 65.1
